data_9017845
loop_
_publ_author_name
'Sinha, K. P.'
'Sinha, A. P. B.'

_publ_section_title
;
 Ein Fehlstellenuberstruktur - Modell fur gamma-Fe2O3
;
_journal_name_full 'Zeitschrift fur Anorganische und Allgemeine Chemie'
_journal_page_first 228
_journal_page_last 232
_journal_volume 293
_journal_year 1957
_chemical_compound_source Synthetic
_chemical_formula_sum 'Fe21 H O33'
_chemical_name_mineral Maghemite
_space_group_IT_number 215
_space_group_name_Hall 'P -4 2 3'
_space_group_name_H-M_alt 'P -4 3 m'
_symmetry_space_group_name_H-M 'P -4 3 m'
_cell_angle_alpha 90
_cell_angle_beta 90
_cell_angle_gamma 90
_cell_formula_units_Z 1
_cell_length_a 8.35
_cell_length_b 8.35
_cell_length_c 8.35
_cell_volume 582.183
_database_code_amcsd 0020515
_exptl_crystal_density_diffrn 4.854
_cod_data_source_file inputs/fixed/downloads/20/20547.cif
_cod_data_source_block 20547
_cod_original_formula_sum 'Fe21 O33 H'
_cod_database_code 9017845

loop_
_space_group_symop_operation_xyz
x,y,z
-z,x,-y
-y,z,-x
-x,y,-z
x,-z,-y
z,-y,-x
y,-x,-z
x,z,y
z,y,x
y,x,z
-z,-x,y
-y,-z,x
-x,-y,z
z,-x,-y
y,-z,-x
x,-y,-z
-x,z,-y
-z,y,-x
-y,x,-z
-x,-z,y
-z,-y,x
-y,-x,z
z,x,y
y,z,x

loop_
_atom_site_label
_atom_site_fract_x
_atom_site_fract_y
_atom_site_fract_z
_atom_site_occupancy
_atom_site_type_symbol
_atom_site_attached_hydrogens
Fe1 0.00000 0.00000 0.00000 1.00000 Fe 0
Fe2 0.50000 0.50000 0.50000 1.00000 Fe 0
Fe3 0.00000 0.50000 0.50000 1.00000 Fe 0
Fe4 0.25000 0.25000 0.25000 1.00000 Fe 0
Fe5 0.12500 0.12500 0.62500 1.00000 Fe 0
O1 0.37500 0.37500 0.37500 1.00000 O 0
O2 0.87500 0.87500 0.87500 1.00000 O 0
O3 0.87500 0.87500 0.37500 1.00000 O 0
O4 0.37500 0.37500 0.87500 1.00000 O 0
O-H1 0.62500 0.62500 0.62500 0.25000 O 1

loop_
_cod_changelog_entry_id
_cod_changelog_entry_author
_cod_changelog_entry_date
_cod_changelog_entry_text
1
;cod-tools version 3.8.0
Id: cif_guess_AMCSD_atom_types 9574 2023-05-10 09:00:05Z saulius
;
2023-05-10T18:58:48+03:00
;Derived atom types and hydrogen counts
from atom names that follow the AMCSD naming convention
(Wat == water, O-H == hydroxyl).
;

loop_
_cod_related_entry_id
_cod_related_entry_database
_cod_related_entry_code
1 AMCSD 0020515
